data_1532490
loop_
_publ_author_name
'Wu, Di'
'Ganguly, Rakesh'
'Li, Yongxin'
'Hoo, Sin Ni'
'Hirao, Hajime'
'Kinjo, Rei'

_publ_section_title
;
 Reversible [4 + 2] cycloaddition reaction of 1,3,2,5-diazadiborinine with
 ethylene
;
_journal_issue 12
_journal_name_full 'Chem. Sci.'
_journal_page_first 7150
_journal_paper_doi 10.1039/C5SC03174E
_journal_volume 6
_journal_year 2015
_chemical_formula_sum 'C27 H30 B2 D3 N2 O2'
_chemical_formula_weight 442.19
_space_group_crystal_system triclinic
_space_group_IT_number 2
_space_group_name_Hall '-P 1'
_space_group_name_H-M_alt 'P -1'
_symmetry_space_group_name_Hall '-P 1'
_symmetry_space_group_name_H-M 'P -1'
_atom_sites_solution_hydrogens geom
_audit_creation_method SHELXL-2014/7
_audit_update_record
;
2015-08-17 deposited with the CCDC.
2015-09-23 downloaded from the CCDC.
;
_cell_angle_alpha 100.533(4)
_cell_angle_beta 92.139(5)
_cell_angle_gamma 100.164(5)
_cell_formula_units_Z 2
_cell_length_a 6.2435(5)
_cell_length_b 13.8921(9)
_cell_length_c 14.2338(10)
_cell_measurement_reflns_used 6417
_cell_measurement_temperature 153(2)
_cell_measurement_theta_max 25.98
_cell_measurement_theta_min 3.02
_cell_volume 1191.63(15)
_computing_cell_refinement 'Bruker SAINT'
_computing_data_collection 'Bruker APEX2'
_computing_data_reduction 'Bruker SAINT'
_computing_molecular_graphics 'Bruker SHELXTL'
_computing_publication_material 'Bruker SHELXTL'
_computing_structure_refinement 'SHELXL-2014/7 (Sheldrick, 2014)'
_computing_structure_solution 'SHELXS-97 (Sheldrick 2008)'
_diffrn_ambient_temperature 153(2)
_diffrn_measured_fraction_theta_full 0.999
_diffrn_measured_fraction_theta_max 0.996
_diffrn_measurement_device_type 'Bruker APEX-II CCD'
_diffrn_measurement_method '\f and \w scans'
_diffrn_radiation_type MoK\a
_diffrn_radiation_wavelength 0.71073
_diffrn_reflns_av_R_equivalents 0.1367
_diffrn_reflns_av_unetI/netI 0.1908
_diffrn_reflns_laue_measured_fraction_full 0.999
_diffrn_reflns_laue_measured_fraction_max 0.996
_diffrn_reflns_limit_h_max 7
_diffrn_reflns_limit_h_min -7
_diffrn_reflns_limit_k_max 16
_diffrn_reflns_limit_k_min -17
_diffrn_reflns_limit_l_max 17
_diffrn_reflns_limit_l_min 0
_diffrn_reflns_number 4727
_diffrn_reflns_point_group_measured_fraction_full 0.999
_diffrn_reflns_point_group_measured_fraction_max 0.996
_diffrn_reflns_theta_full 25.242
_diffrn_reflns_theta_max 26.126
_diffrn_reflns_theta_min 2.919
_exptl_absorpt_coefficient_mu 0.075
_exptl_absorpt_correction_T_max 1.00
_exptl_absorpt_correction_T_min 0.79
_exptl_absorpt_correction_type multi-scan
_exptl_absorpt_process_details 'SADABS V2014/4 (Bruker AXS Inc.)'
_exptl_crystal_colour colourless
_exptl_crystal_density_diffrn 1.232
_exptl_crystal_description plate
_exptl_crystal_F_000 470
_exptl_crystal_size_max 0.200
_exptl_crystal_size_mid 0.180
_exptl_crystal_size_min 0.020
_refine_diff_density_max 0.377
_refine_diff_density_min -0.238
_refine_diff_density_rms 0.058
_refine_ls_extinction_method none
_refine_ls_goodness_of_fit_ref 0.928
_refine_ls_hydrogen_treatment constr
_refine_ls_matrix_type full
_refine_ls_number_parameters 302
_refine_ls_number_reflns 4727
_refine_ls_number_restraints 0
_refine_ls_restrained_S_all 0.928
_refine_ls_R_factor_all 0.1799
_refine_ls_R_factor_gt 0.0771
_refine_ls_shift/su_max 0.000
_refine_ls_shift/su_mean 0.000
_refine_ls_structure_factor_coef Fsqd
_refine_ls_weighting_details 'w=1/[\s^2^(Fo^2^)+(0.0688P)^2^] where P=(Fo^2^+2Fc^2^)/3'
_refine_ls_weighting_scheme calc
_refine_ls_wR_factor_gt 0.1471
_refine_ls_wR_factor_ref 0.1726
_reflns_Friedel_coverage 0.000
_reflns_number_gt 2146
_reflns_number_total 4727
_reflns_threshold_expression 'I > 2\s(I)'
_cod_data_source_file c5sc03174e2.cif
_cod_data_source_block rei242
_cod_depositor_comments 'Adding full bibliography for 1532490--1532494.cif.'
_cod_database_code 1532490
_shelx_shelxl_version_number 2014/7
_shelx_space_group_comment
; 
The symmetry employed for this shelxl refinement is uniquely defined 
by the following loop, which should always be used as a source of 
symmetry information in preference to the above space-group names. 
They are only intended as comments. 
;
_shelx_estimated_absorpt_t_min 0.985
_shelx_estimated_absorpt_t_max 0.998

loop_
_space_group_symop_operation_xyz
'x, y, z'
'-x, -y, -z'

loop_
_atom_site_label
_atom_site_type_symbol
_atom_site_fract_x
_atom_site_fract_y
_atom_site_fract_z
_atom_site_U_iso_or_equiv
_atom_site_adp_type
_atom_site_occupancy
_atom_site_site_symmetry_order
_atom_site_calc_flag
_atom_site_refinement_flags_posn
_atom_site_refinement_flags_adp
B1 B 0.4617(7) 0.2001(3) 0.7898(3) 0.0254(11) Uani 1 1 d . .
B2 B 0.4902(7) 0.2425(3) 0.9893(3) 0.0235(10) Uani 1 1 d . .
C1 C 0.7186(6) 0.2201(3) 0.8328(2) 0.0287(9) Uani 1 1 d . .
H1A H 0.7814 0.1597 0.8117 0.034 Uiso 1 1 calc R U
H1B H 0.8043 0.2755 0.8074 0.034 Uiso 1 1 calc R U
C2 C 0.7335(6) 0.2464(3) 0.9437(2) 0.0288(10) Uani 1 1 d . .
H2A H 0.8216 0.3141 0.9650 0.035 Uiso 1 1 calc R U
H2B H 0.8103 0.1991 0.9694 0.035 Uiso 1 1 calc R U
C3 C 0.3882(6) 0.3141(2) 0.9321(2) 0.0253(9) Uani 1 1 d . .
C4 C 0.2666(6) 0.4469(3) 0.8940(2) 0.0353(10) Uani 1 1 d . .
H4A H 0.3230 0.5195 0.9060 0.042 Uiso 1 1 calc R U
H4B H 0.1053 0.4349 0.8859 0.042 Uiso 1 1 calc R U
C5 C 0.3607(6) 0.3943(3) 0.8064(3) 0.0318(10) Uani 1 1 d . .
C6 C 0.5882(6) 0.4437(3) 0.7927(3) 0.0409(11) Uani 1 1 d . .
H6A H 0.5849 0.5085 0.7752 0.061 Uiso 1 1 calc R U
H6B H 0.6488 0.4015 0.7415 0.061 Uiso 1 1 calc R U
H6C H 0.6794 0.4534 0.8524 0.061 Uiso 1 1 calc R U
C7 C 0.2111(6) 0.3850(3) 0.7169(2) 0.0389(11) Uani 1 1 d . .
H7A H 0.0707 0.3430 0.7229 0.058 Uiso 1 1 calc R U
H7B H 0.2785 0.3547 0.6606 0.058 Uiso 1 1 calc R U
H7C H 0.1879 0.4513 0.7096 0.058 Uiso 1 1 calc R U
C8 C 0.3668(5) 0.1350(2) 0.9358(2) 0.0194(8) Uani 1 1 d . .
C9 C 0.2205(6) -0.0264(3) 0.9038(2) 0.0286(9) Uani 1 1 d . .
H9A H 0.0593 -0.0415 0.9026 0.034 Uiso 1 1 calc R U
H9B H 0.2779 -0.0860 0.9141 0.034 Uiso 1 1 calc R U
C10 C 0.2933(6) 0.0033(2) 0.8102(2) 0.0226(9) Uani 1 1 d . .
C11 C 0.5015(6) -0.0332(3) 0.7814(3) 0.0344(10) Uani 1 1 d . .
H11A H 0.5553 -0.0048 0.7267 0.052 Uiso 1 1 calc R U
H11B H 0.4712 -0.1061 0.7636 0.052 Uiso 1 1 calc R U
H11C H 0.6122 -0.0122 0.8354 0.052 Uiso 1 1 calc R U
C12 C 0.1131(6) -0.0347(3) 0.7307(3) 0.0389(11) Uani 1 1 d . .
H12A H -0.0118 -0.0023 0.7463 0.058 Uiso 1 1 calc R U
H12B H 0.0678 -0.1070 0.7241 0.058 Uiso 1 1 calc R U
H12C H 0.1669 -0.0194 0.6703 0.058 Uiso 1 1 calc R U
C13 C 0.4113(6) 0.1746(2) 0.6758(2) 0.0234(9) Uani 1 1 d . .
C14 C 0.1989(6) 0.1559(3) 0.6356(2) 0.0313(10) Uani 1 1 d . .
H14 H 0.0827 0.1577 0.6767 0.038 Uiso 1 1 calc R U
C15 C 0.1500(6) 0.1348(3) 0.5371(3) 0.0340(10) Uani 1 1 d . .
H15 H 0.0023 0.1218 0.5122 0.041 Uiso 1 1 calc R U
C16 C 0.3110(6) 0.1326(3) 0.4768(3) 0.0345(10) Uani 1 1 d . .
H16 H 0.2782 0.1185 0.4094 0.041 Uiso 1 1 calc R U
C17 C 0.5225(7) 0.1510(3) 0.5142(3) 0.0457(12) Uani 1 1 d . .
H17 H 0.6373 0.1496 0.4723 0.055 Uiso 1 1 calc R U
C18 C 0.5714(6) 0.1719(3) 0.6128(2) 0.0346(10) Uani 1 1 d . .
H18 H 0.7196 0.1845 0.6370 0.042 Uiso 1 1 calc R U
C19 C 0.4866(6) 0.2672(2) 1.1032(2) 0.0199(8) Uani 1 1 d . .
C20 C 0.2973(6) 0.2577(2) 1.1502(2) 0.0263(9) Uani 1 1 d . .
H20 H 0.1625 0.2345 1.1129 0.032 Uiso 1 1 calc R U
C21 C 0.2932(6) 0.2800(3) 1.2486(2) 0.0309(10) Uani 1 1 d . .
H21 H 0.1583 0.2728 1.2777 0.037 Uiso 1 1 calc R U
C22 C 0.4879(7) 0.3131(3) 1.3045(2) 0.0300(10) Uani 1 1 d . .
H22 H 0.4879 0.3279 1.3723 0.036 Uiso 1 1 calc R U
C23 C 0.6780(6) 0.3241(3) 1.2616(2) 0.0280(10) Uani 1 1 d . .
H23 H 0.8116 0.3475 1.2998 0.034 Uiso 1 1 calc R U
C24 C 0.6808(6) 0.3016(2) 1.1625(2) 0.0248(9) Uani 1 1 d . .
H24 H 0.8166 0.3095 1.1342 0.030 Uiso 1 1 calc R U
C25 C 0.0786(10) 0.4133(4) 0.4845(3) 0.0539(14) Uani 1 1 d . .
D25 D 0.1330 0.3528 0.4739 0.065 Uiso 1 1 calc R U
C26 C 0.1935(8) 0.4959(5) 0.4586(3) 0.0543(13) Uani 1 1 d . .
D26 D 0.3276 0.4933 0.4297 0.065 Uiso 1 1 calc R U
C27 C 0.1137(9) 0.5831(4) 0.4744(3) 0.0531(13) Uani 1 1 d . .
D27 D 0.1933 0.6411 0.4567 0.064 Uiso 1 1 calc R U
N1 N 0.3753(5) 0.29667(19) 0.83885(19) 0.0253(8) Uani 1 1 d . .
N2 N 0.3445(4) 0.11377(19) 0.84246(18) 0.0181(7) Uani 1 1 d . .
O1 O 0.3401(4) 0.40222(17) 0.97304(16) 0.0331(7) Uani 1 1 d . .
O2 O 0.3079(4) 0.05786(16) 0.97840(15) 0.0250(6) Uani 1 1 d . .

loop_
_atom_site_aniso_label
_atom_site_aniso_U_11
_atom_site_aniso_U_22
_atom_site_aniso_U_33
_atom_site_aniso_U_23
_atom_site_aniso_U_13
_atom_site_aniso_U_12
B1 0.030(3) 0.029(3) 0.016(2) 0.0021(19) -0.001(2) 0.005(2)
B2 0.028(3) 0.028(3) 0.016(2) 0.0056(19) -0.0006(19) 0.007(2)
C1 0.031(2) 0.034(2) 0.021(2) 0.0067(17) 0.0010(17) 0.0042(18)
C2 0.030(2) 0.033(2) 0.023(2) 0.0071(17) -0.0073(18) 0.0066(19)
C3 0.029(2) 0.021(2) 0.023(2) -0.0017(17) -0.0031(17) 0.0030(17)
C4 0.045(3) 0.034(2) 0.028(2) 0.0095(19) -0.013(2) 0.011(2)
C5 0.036(3) 0.032(2) 0.027(2) 0.0066(18) -0.0074(19) 0.0037(19)
C6 0.045(3) 0.048(3) 0.030(2) 0.015(2) -0.001(2) 0.004(2)
C7 0.052(3) 0.038(2) 0.028(2) 0.0104(19) -0.013(2) 0.010(2)
C8 0.018(2) 0.026(2) 0.0171(19) 0.0058(17) -0.0005(16) 0.0104(17)
C9 0.037(2) 0.022(2) 0.024(2) 0.0013(17) 0.0012(18) -0.0002(18)
C10 0.029(2) 0.019(2) 0.0171(19) 0.0018(15) -0.0036(16) 0.0014(17)
C11 0.049(3) 0.031(2) 0.027(2) 0.0045(18) 0.007(2) 0.015(2)
C12 0.051(3) 0.027(2) 0.031(2) 0.0022(18) -0.014(2) -0.004(2)
C13 0.027(2) 0.022(2) 0.022(2) 0.0084(16) -0.0027(18) 0.0044(17)
C14 0.035(3) 0.042(2) 0.018(2) 0.0043(18) 0.0058(18) 0.0091(19)
C15 0.026(2) 0.047(3) 0.026(2) 0.0032(19) -0.010(2) 0.004(2)
C16 0.036(3) 0.053(3) 0.0120(19) 0.0018(18) -0.007(2) 0.006(2)
C17 0.038(3) 0.080(3) 0.020(2) 0.005(2) 0.004(2) 0.015(2)
C18 0.029(2) 0.052(3) 0.022(2) 0.007(2) -0.002(2) 0.008(2)
C19 0.030(2) 0.0146(19) 0.0165(18) 0.0053(15) -0.0046(17) 0.0080(17)
C20 0.025(2) 0.029(2) 0.023(2) 0.0029(17) -0.0055(18) 0.0058(18)
C21 0.034(2) 0.034(2) 0.027(2) 0.0053(18) 0.0068(19) 0.0104(19)
C22 0.046(3) 0.034(2) 0.0124(19) 0.0035(17) -0.001(2) 0.013(2)
C23 0.034(3) 0.031(2) 0.020(2) 0.0039(17) -0.0111(19) 0.0119(19)
C24 0.025(2) 0.029(2) 0.022(2) 0.0063(17) -0.0022(18) 0.0099(17)
C25 0.078(4) 0.069(4) 0.019(2) 0.003(2) -0.012(3) 0.032(3)
C26 0.053(3) 0.082(4) 0.029(3) 0.010(3) -0.007(2) 0.019(3)
C27 0.071(4) 0.056(4) 0.026(2) 0.009(2) -0.015(3) -0.004(3)
N1 0.0364(19) 0.0220(17) 0.0156(16) 0.0051(13) -0.0069(14) 0.0008(14)
N2 0.0168(16) 0.0226(17) 0.0151(16) 0.0048(13) -0.0013(13) 0.0039(13)
O1 0.0434(17) 0.0308(16) 0.0249(14) 0.0049(12) -0.0094(12) 0.0095(13)
O2 0.0346(16) 0.0202(14) 0.0186(13) 0.0060(11) -0.0015(11) -0.0008(11)

loop_
_atom_type_symbol
_atom_type_description
_atom_type_scat_dispersion_real
_atom_type_scat_dispersion_imag
_atom_type_scat_source
C C 0.0033 0.0016 'International Tables Vol C Tables 4.2.6.8 and 6.1.1.4'
H H 0.0000 0.0000 'International Tables Vol C Tables 4.2.6.8 and 6.1.1.4'
B B 0.0013 0.0007 'International Tables Vol C Tables 4.2.6.8 and 6.1.1.4'
N N 0.0061 0.0033 'International Tables Vol C Tables 4.2.6.8 and 6.1.1.4'
O O 0.0106 0.0060 'International Tables Vol C Tables 4.2.6.8 and 6.1.1.4'
D D 0.0000 0.0000 'International Tables Vol C Tables 4.2.6.8 and 6.1.1.4'

loop_
_geom_angle_atom_site_label_1
_geom_angle_atom_site_label_2
_geom_angle_atom_site_label_3
_geom_angle
_geom_angle_site_symmetry_1
N1 B1 C13 112.6(3) .
N1 B1 N2 104.2(3) .
C13 B1 N2 113.2(3) .
N1 B1 C1 104.0(3) .
C13 B1 C1 118.2(3) .
N2 B1 C1 103.1(3) .
C3 B2 C8 102.1(3) .
C3 B2 C19 116.3(3) .
C8 B2 C19 117.0(3) .
C3 B2 C2 100.6(3) .
C8 B2 C2 100.7(3) .
C19 B2 C2 117.4(3) .
C2 C1 B1 110.4(3) .
C1 C2 B2 113.3(3) .
N1 C3 O1 114.7(3) .
N1 C3 B2 120.4(3) .
O1 C3 B2 124.2(3) .
O1 C4 C5 104.3(3) .
C6 C5 C4 113.0(3) .
C6 C5 C7 110.7(3) .
C4 C5 C7 110.5(3) .
C6 C5 N1 107.6(3) .
C4 C5 N1 99.1(3) .
C7 C5 N1 115.6(3) .
N2 C8 O2 114.8(3) .
N2 C8 B2 120.0(3) .
O2 C8 B2 124.6(3) .
O2 C9 C10 105.9(3) .
N2 C10 C12 115.1(3) .
N2 C10 C11 108.9(3) .
C12 C10 C11 110.7(3) .
N2 C10 C9 99.3(3) .
C12 C10 C9 110.8(3) .
C11 C10 C9 111.6(3) .
C18 C13 C14 116.1(3) .
C18 C13 B1 123.0(3) .
C14 C13 B1 120.9(3) .
C13 C14 C15 122.2(4) .
C16 C15 C14 120.3(3) .
C15 C16 C17 118.9(3) .
C16 C17 C18 120.8(4) .
C13 C18 C17 121.6(4) .
C20 C19 C24 115.5(3) .
C20 C19 B2 123.3(3) .
C24 C19 B2 121.2(3) .
C19 C20 C21 123.5(3) .
C20 C21 C22 119.3(4) .
C23 C22 C21 119.4(3) .
C22 C23 C24 120.9(3) .
C23 C24 C19 121.4(3) .
C27 C25 C26 120.3(5) 2_566
C25 C26 C27 119.4(5) .
C25 C27 C26 120.3(5) 2_566
C3 N1 C5 107.9(3) .
C3 N1 B1 115.2(3) .
C5 N1 B1 132.3(3) .
C8 N2 C10 109.1(3) .
C8 N2 B1 115.1(3) .
C10 N2 B1 130.8(3) .
C3 O1 C4 106.3(3) .
C8 O2 C9 106.8(2) .

loop_
_geom_bond_atom_site_label_1
_geom_bond_atom_site_label_2
_geom_bond_distance
_geom_bond_site_symmetry_2
B1 N1 1.588(5) .
B1 C13 1.603(5) .
B1 N2 1.611(5) .
B1 C1 1.653(5) .
B2 C3 1.593(5) .
B2 C8 1.594(5) .
B2 C19 1.596(5) .
B2 C2 1.671(5) .
C1 C2 1.550(4) .
C3 N1 1.302(4) .
C3 O1 1.345(4) .
C4 O1 1.476(4) .
C4 C5 1.519(5) .
C5 C6 1.500(5) .
C5 C7 1.523(4) .
C5 N1 1.527(4) .
C8 N2 1.304(4) .
C8 O2 1.329(4) .
C9 O2 1.440(4) .
C9 C10 1.526(5) .
C10 N2 1.492(4) .
C10 C12 1.518(4) .
C10 C11 1.520(5) .
C13 C18 1.368(5) .
C13 C14 1.387(5) .
C14 C15 1.389(5) .
C15 C16 1.346(5) .
C16 C17 1.368(5) .
C17 C18 1.392(5) .
C19 C20 1.377(5) .
C19 C24 1.408(4) .
C20 C21 1.380(5) .
C21 C22 1.385(5) .
C22 C23 1.352(5) .
C23 C24 1.389(4) .
C25 C27 1.360(6) 2_566
C25 C26 1.361(6) .
C26 C27 1.373(6) .
C27 C25 1.360(6) 2_566
